data_2225266
loop_
_publ_author_name
'Marouani, Houda'
'Rzaigui, Mohamed'
'Al-Deyab, Salem S.'

_publ_section_title
;
 Bis(oxonium) tetrakis(<i>o</i>-toluidinium) cyclohexaphosphate
;
_journal_coeditor_code HB5337
_journal_issue 3
_journal_name_full 'Acta Crystallographica Section E'
_journal_page_first o702
_journal_paper_doi 10.1107/S1600536810006537
_journal_volume 66
_journal_year 2010
_chemical_formula_iupac '4C7 H10 N +, 2H3 O +, P6 O18 6-'
_chemical_formula_moiety '4(C7 H10 N +), 2(H3 O +), P6 O18 6-'
_chemical_formula_sum 'C28 H46 N4 O20 P6'
_chemical_formula_weight 944.51
_chemical_name_systematic
;
Bis(oxonium) tetrakis(<i>o</i>-toluidinium) cyclohexaphosphate
;
_space_group_IT_number 2
_symmetry_cell_setting triclinic
_symmetry_space_group_name_Hall '-P 1'
_symmetry_space_group_name_H-M 'P -1'
_atom_sites_solution_hydrogens geom
_atom_sites_solution_primary direct
_atom_sites_solution_secondary difmap
_audit_creation_method SHELXL-97
_cell_angle_alpha 95.35(4)
_cell_angle_beta 92.23(3)
_cell_angle_gamma 116.00(5)
_cell_formula_units_Z 1
_cell_length_a 9.344(3)
_cell_length_b 10.360(2)
_cell_length_c 11.537(2)
_cell_measurement_reflns_used 25
_cell_measurement_temperature 293
_cell_measurement_theta_max 12
_cell_measurement_theta_min 10
_cell_volume 995.4(6)
_computing_cell_refinement 'CAD-4 EXPRESS (Enraf--Nonius, 1994)'
_computing_data_collection 'CAD-4 EXPRESS (Enraf--Nonius, 1994)'
_computing_data_reduction 'XCAD4 (Harms & Wocadlo, 1996)'
_computing_molecular_graphics 'Ortep-3 (Farrugia, 1997)'
_computing_publication_material 'WinGX (Farrugia, 1999)'
_computing_structure_refinement 'SHELXL97 (Sheldrick, 2008)'
_computing_structure_solution 'SHELXS86 (Sheldrick, 2008)'
_diffrn_ambient_temperature 293
_diffrn_measured_fraction_theta_full 0.998
_diffrn_measured_fraction_theta_max 0.998
_diffrn_measurement_device '\k-geometry diffractometer'
_diffrn_measurement_device_type 'Enraf--Nonius CAD-4'
_diffrn_measurement_method 'non-profiled omega scans'
_diffrn_radiation_monochromator graphite
_diffrn_radiation_source 'fine-focus sealed tube'
_diffrn_radiation_type MoK\a
_diffrn_radiation_wavelength 0.71073
_diffrn_reflns_av_R_equivalents 0.0252
_diffrn_reflns_av_sigmaI/netI 0.0964
_diffrn_reflns_limit_h_max 13
_diffrn_reflns_limit_h_min -13
_diffrn_reflns_limit_k_max 14
_diffrn_reflns_limit_k_min -14
_diffrn_reflns_limit_l_max 16
_diffrn_reflns_limit_l_min 0
_diffrn_reflns_number 6038
_diffrn_reflns_theta_full 29.97
_diffrn_reflns_theta_max 29.97
_diffrn_reflns_theta_min 3.00
_diffrn_standards_decay_% 10
_diffrn_standards_interval_time 120
_diffrn_standards_number 2
_exptl_absorpt_coefficient_mu 0.356
_exptl_absorpt_correction_type none
_exptl_crystal_colour pink
_exptl_crystal_density_diffrn 1.576
_exptl_crystal_density_method 'not measured'
_exptl_crystal_description prism
_exptl_crystal_F_000 492
_exptl_crystal_size_max 0.25
_exptl_crystal_size_mid 0.20
_exptl_crystal_size_min 0.15
_refine_diff_density_max 0.326
_refine_diff_density_min -0.381
_refine_ls_extinction_method none
_refine_ls_goodness_of_fit_ref 1.006
_refine_ls_hydrogen_treatment mixed
_refine_ls_matrix_type full
_refine_ls_number_parameters 278
_refine_ls_number_reflns 5773
_refine_ls_number_restraints 6
_refine_ls_restrained_S_all 1.006
_refine_ls_R_factor_all 0.1388
_refine_ls_R_factor_gt 0.0517
_refine_ls_shift/su_max 0.000
_refine_ls_shift/su_mean 0.000
_refine_ls_structure_factor_coef Fsqd
_refine_ls_weighting_details 'calc w=1/[\s^2^(Fo^2^)+(0.0495P)^2^+0.1583P] where P=(Fo^2^+2Fc^2^)/3'
_refine_ls_weighting_scheme calc
_refine_ls_wR_factor_gt 0.0923
_refine_ls_wR_factor_ref 0.1144
_reflns_number_gt 3061
_reflns_number_total 5773
_reflns_threshold_expression I>2\s(I)
_cod_data_source_file hb5337.cif
_cod_data_source_block I
_cod_original_cell_volume 995.4(4)
_cod_database_code 2225266
_cod_database_fobs_code 2225266

loop_
_symmetry_equiv_pos_as_xyz
'x, y, z'
'-x, -y, -z'

loop_
_atom_site_type_symbol
_atom_site_label
_atom_site_fract_x
_atom_site_fract_y
_atom_site_fract_z
_atom_site_U_iso_or_equiv
_atom_site_adp_type
_atom_site_calc_flag
_atom_site_refinement_flags
_atom_site_occupancy
_atom_site_disorder_assembly
_atom_site_disorder_group
P P1 0.19977(8) -0.14917(7) 0.55334(6) 0.02334(15) Uani d . 1 . .
P P2 -0.14713(8) -0.25078(7) 0.56200(6) 0.02236(15) Uani d . 1 . .
P P3 0.28988(8) 0.16136(7) 0.62215(6) 0.02600(16) Uani d . 1 . .
O O1 0.2843(2) -0.2032(2) 0.62940(17) 0.0356(5) Uani d . 1 . .
O O2 0.1635(2) -0.2086(2) 0.42722(15) 0.0313(4) Uani d . 1 . .
O O3 0.2961(2) 0.0217(2) 0.55757(19) 0.0398(5) Uani d . 1 . .
O O4 0.0375(2) -0.1674(2) 0.60834(15) 0.0285(4) Uani d . 1 . .
O O5 -0.2360(2) -0.2181(2) 0.65479(16) 0.0306(4) Uani d . 1 . .
O O6 -0.1935(2) -0.40394(19) 0.51838(17) 0.0372(5) Uani d . 1 . .
O O7 -0.1447(2) -0.1662(2) 0.45304(16) 0.0293(4) Uani d . 1 . .
O O8 0.2395(2) 0.1384(2) 0.74021(16) 0.0401(5) Uani d . 1 . .
O O9 0.4383(2) 0.2884(2) 0.6012(2) 0.0453(6) Uani d . 1 . .
O O10 0.7313(2) 0.3898(2) 0.64060(18) 0.0321(4) Uani d D 1 . .
N N1 0.9215(3) 0.0733(2) 0.74960(18) 0.0291(5) Uani d . 1 . .
H H1A 1.0242 0.0929 0.7486 0.044 Uiso calc R 1 . .
H H1B 0.8992 0.1265 0.7023 0.044 Uiso calc R 1 . .
H H1C 0.8609 -0.0201 0.7255 0.044 Uiso calc R 1 . .
N N2 0.4244(3) 0.6264(2) 0.6809(2) 0.0320(5) Uani d . 1 . .
H H2A 0.3811 0.5381 0.6413 0.048 Uiso calc R 1 . .
H H2B 0.5279 0.6711 0.6701 0.048 Uiso calc R 1 . .
H H2C 0.3755 0.6766 0.6555 0.048 Uiso calc R 1 . .
C C1 0.8890(3) 0.1076(3) 0.8692(2) 0.0269(5) Uani d . 1 . .
C C2 0.7377(3) 0.0942(3) 0.8895(2) 0.0303(6) Uani d . 1 . .
C C3 0.7148(4) 0.1246(3) 1.0057(3) 0.0382(7) Uani d . 1 . .
H H3 0.6155 0.1174 1.0236 0.046 Uiso calc R 1 . .
C C4 0.8337(4) 0.1648(3) 1.0948(3) 0.0428(8) Uani d . 1 . .
H H4 0.8136 0.1824 1.1715 0.051 Uiso calc R 1 . .
C C5 0.9816(4) 0.1791(4) 1.0705(3) 0.0453(8) Uani d . 1 . .
H H5 1.0629 0.2084 1.1304 0.054 Uiso calc R 1 . .
C C6 1.0098(4) 0.1498(3) 0.9566(3) 0.0392(7) Uani d . 1 . .
H H6 1.1098 0.1585 0.9394 0.047 Uiso calc R 1 . .
C C7 0.6060(4) 0.0507(4) 0.7933(3) 0.0455(8) Uani d . 1 . .
H H7A 0.6445 0.1115 0.7325 0.068 Uiso calc R 1 . .
H H7B 0.5172 0.0613 0.8240 0.068 Uiso calc R 1 . .
H H7C 0.5724 -0.0484 0.7620 0.068 Uiso calc R 1 . .
C C8 0.4056(3) 0.6151(3) 0.8077(2) 0.0311(6) Uani d . 1 . .
C C9 0.2550(4) 0.5396(3) 0.8433(3) 0.0357(7) Uani d . 1 . .
C C10 0.2453(4) 0.5348(3) 0.9631(3) 0.0445(8) Uani d . 1 . .
H H10 0.1461 0.4832 0.9906 0.053 Uiso calc R 1 . .
C C11 0.3771(5) 0.6038(4) 1.0416(3) 0.0489(8) Uani d . 1 . .
H H11 0.3667 0.5987 1.1211 0.059 Uiso calc R 1 . .
C C12 0.5246(4) 0.6802(4) 1.0034(3) 0.0536(9) Uani d . 1 . .
H H12 0.6139 0.7282 1.0571 0.064 Uiso calc R 1 . .
C C13 0.5409(4) 0.6862(3) 0.8859(3) 0.0414(7) Uani d . 1 . .
H H13 0.6408 0.7370 0.8592 0.050 Uiso calc R 1 . .
C C14 0.1088(4) 0.4694(4) 0.7588(3) 0.0517(9) Uani d . 1 . .
H H14A 0.0923 0.5425 0.7232 0.078 Uiso calc R 1 . .
H H14B 0.0177 0.4154 0.7996 0.078 Uiso calc R 1 . .
H H14C 0.1226 0.4054 0.6995 0.078 Uiso calc R 1 . .
H H110 0.6282(11) 0.348(3) 0.633(3) 0.057(11) Uiso d D 1 . .
H H210 0.770(4) 0.331(3) 0.617(3) 0.088(15) Uiso d D 1 . .
H H310 0.767(4) 0.464(2) 0.603(3) 0.079(14) Uiso d D 1 . .

loop_
_atom_site_aniso_label
_atom_site_aniso_U_11
_atom_site_aniso_U_22
_atom_site_aniso_U_33
_atom_site_aniso_U_12
_atom_site_aniso_U_13
_atom_site_aniso_U_23
P1 0.0218(3) 0.0296(4) 0.0229(3) 0.0147(3) 0.0036(3) 0.0058(3)
P2 0.0215(3) 0.0218(3) 0.0225(3) 0.0082(3) 0.0057(3) 0.0030(3)
P3 0.0185(3) 0.0275(4) 0.0299(4) 0.0086(3) 0.0005(3) 0.0025(3)
O1 0.0377(11) 0.0476(12) 0.0310(11) 0.0275(10) -0.0009(9) 0.0066(9)
O2 0.0350(10) 0.0473(12) 0.0210(9) 0.0265(9) 0.0047(8) 0.0049(8)
O3 0.0369(11) 0.0293(10) 0.0565(14) 0.0154(9) 0.0238(10) 0.0090(9)
O4 0.0213(9) 0.0425(11) 0.0216(9) 0.0142(8) 0.0045(7) 0.0026(8)
O5 0.0236(9) 0.0344(10) 0.0308(10) 0.0099(8) 0.0107(8) 0.0020(8)
O6 0.0477(13) 0.0247(10) 0.0369(12) 0.0136(9) 0.0109(10) 0.0026(9)
O7 0.0198(9) 0.0364(10) 0.0312(10) 0.0102(8) 0.0027(7) 0.0139(8)
O8 0.0379(11) 0.0550(14) 0.0246(10) 0.0191(10) -0.0039(9) 0.0024(9)
O9 0.0206(10) 0.0385(12) 0.0654(16) 0.0028(9) -0.0009(10) 0.0085(11)
O10 0.0235(10) 0.0306(11) 0.0408(12) 0.0106(9) 0.0030(9) 0.0052(9)
N1 0.0302(12) 0.0319(12) 0.0253(12) 0.0140(10) 0.0049(9) 0.0024(9)
N2 0.0292(12) 0.0334(13) 0.0324(13) 0.0128(10) 0.0054(10) 0.0041(10)
C1 0.0327(14) 0.0254(13) 0.0225(13) 0.0129(11) 0.0047(11) 0.0026(10)
C2 0.0348(15) 0.0285(14) 0.0277(14) 0.0133(12) 0.0053(12) 0.0063(11)
C3 0.0427(17) 0.0471(18) 0.0327(16) 0.0249(15) 0.0159(13) 0.0113(13)
C4 0.066(2) 0.0483(19) 0.0228(15) 0.0332(17) 0.0109(14) 0.0035(13)
C5 0.052(2) 0.057(2) 0.0261(16) 0.0254(17) -0.0059(14) 0.0004(14)
C6 0.0339(15) 0.0509(19) 0.0329(16) 0.0194(14) 0.0021(13) 0.0026(14)
C7 0.0324(16) 0.063(2) 0.0357(17) 0.0160(16) 0.0044(13) 0.0086(15)
C8 0.0341(15) 0.0313(14) 0.0317(15) 0.0176(12) 0.0047(12) 0.0057(12)
C9 0.0398(16) 0.0298(15) 0.0350(16) 0.0135(13) 0.0053(13) 0.0025(12)
C10 0.057(2) 0.0418(18) 0.0396(18) 0.0242(16) 0.0180(16) 0.0109(14)
C11 0.069(2) 0.052(2) 0.0338(18) 0.0326(19) 0.0072(17) 0.0085(15)
C12 0.048(2) 0.071(2) 0.0391(19) 0.0263(19) -0.0116(16) 0.0009(17)
C13 0.0350(16) 0.0500(19) 0.0409(18) 0.0202(15) 0.0024(13) 0.0073(15)
C14 0.0348(17) 0.049(2) 0.052(2) 0.0033(15) 0.0034(15) -0.0024(16)

loop_
_atom_type_symbol
_atom_type_description
_atom_type_scat_dispersion_real
_atom_type_scat_dispersion_imag
_atom_type_scat_source
C C 0.0033 0.0016 'International Tables Vol C Tables 4.2.6.8 and 6.1.1.4'
H H 0.0000 0.0000 'International Tables Vol C Tables 4.2.6.8 and 6.1.1.4'
N N 0.0061 0.0033 'International Tables Vol C Tables 4.2.6.8 and 6.1.1.4'
O O 0.0106 0.0060 'International Tables Vol C Tables 4.2.6.8 and 6.1.1.4'
P P 0.1023 0.0942 'International Tables Vol C Tables 4.2.6.8 and 6.1.1.4'

loop_
_geom_angle_atom_site_label_1
_geom_angle_atom_site_label_2
_geom_angle_atom_site_label_3
_geom_angle_site_symmetry_1
_geom_angle_site_symmetry_3
_geom_angle
_geom_angle_publ_flag
O1 P1 O2 . . 118.49(11) ?
O1 P1 O3 . . 110.27(13) ?
O2 P1 O3 . . 106.30(12) ?
O1 P1 O4 . . 108.90(11) ?
O2 P1 O4 . . 109.44(11) ?
O3 P1 O4 . . 102.21(11) ?
O6 P2 O5 . . 118.69(12) ?
O6 P2 O7 . . 108.57(12) ?
O5 P2 O7 . . 110.85(11) ?
O6 P2 O4 . . 111.40(12) ?
O5 P2 O4 . . 106.38(11) ?
O7 P2 O4 . . 99.21(11) ?
O8 P3 O9 . . 121.31(13) ?
O8 P3 O3 . . 111.13(13) ?
O9 P3 O3 . . 107.21(12) ?
O8 P3 O7 . 2_556 106.23(11) ?
O9 P3 O7 . 2_556 107.42(12) ?
O3 P3 O7 . 2_556 101.72(12) ?
P3 O3 P1 . . 137.49(13) ?
P2 O4 P1 . . 133.83(12) ?
P2 O7 P3 . 2_556 129.82(12) ?
H110 O10 H210 . . 112(2) ?
H110 O10 H310 . . 110(2) ?
H210 O10 H310 . . 110(2) ?
C1 N1 H1A . . 109.5 ?
C1 N1 H1B . . 109.5 ?
H1A N1 H1B . . 109.5 ?
C1 N1 H1C . . 109.5 ?
H1A N1 H1C . . 109.5 ?
H1B N1 H1C . . 109.5 ?
C8 N2 H2A . . 109.5 ?
C8 N2 H2B . . 109.5 ?
H2A N2 H2B . . 109.5 ?
C8 N2 H2C . . 109.5 ?
H2A N2 H2C . . 109.5 ?
H2B N2 H2C . . 109.5 ?
C6 C1 C2 . . 122.8(3) ?
C6 C1 N1 . . 118.0(2) ?
C2 C1 N1 . . 119.1(2) ?
C1 C2 C3 . . 115.7(3) ?
C1 C2 C7 . . 122.8(3) ?
C3 C2 C7 . . 121.5(3) ?
C4 C3 C2 . . 122.3(3) ?
C4 C3 H3 . . 118.8 ?
C2 C3 H3 . . 118.8 ?
C5 C4 C3 . . 120.0(3) ?
C5 C4 H4 . . 120.0 ?
C3 C4 H4 . . 120.0 ?
C4 C5 C6 . . 119.7(3) ?
C4 C5 H5 . . 120.1 ?
C6 C5 H5 . . 120.1 ?
C1 C6 C5 . . 119.4(3) ?
C1 C6 H6 . . 120.3 ?
C5 C6 H6 . . 120.3 ?
C2 C7 H7A . . 109.5 ?
C2 C7 H7B . . 109.5 ?
H7A C7 H7B . . 109.5 ?
C2 C7 H7C . . 109.5 ?
H7A C7 H7C . . 109.5 ?
H7B C7 H7C . . 109.5 ?
C9 C8 C13 . . 122.6(3) ?
C9 C8 N2 . . 119.2(2) ?
C13 C8 N2 . . 118.2(3) ?
C8 C9 C10 . . 116.4(3) ?
C8 C9 C14 . . 122.2(3) ?
C10 C9 C14 . . 121.4(3) ?
C11 C10 C9 . . 122.0(3) ?
C11 C10 H10 . . 119.0 ?
C9 C10 H10 . . 119.0 ?
C10 C11 C12 . . 120.2(3) ?
C10 C11 H11 . . 119.9 ?
C12 C11 H11 . . 119.9 ?
C11 C12 C13 . . 120.1(3) ?
C11 C12 H12 . . 120.0 ?
C13 C12 H12 . . 120.0 ?
C12 C13 C8 . . 118.8(3) ?
C12 C13 H13 . . 120.6 ?
C8 C13 H13 . . 120.6 ?
C9 C14 H14A . . 109.5 ?
C9 C14 H14B . . 109.5 ?
H14A C14 H14B . . 109.5 ?
C9 C14 H14C . . 109.5 ?
H14A C14 H14C . . 109.5 ?
H14B C14 H14C . . 109.5 ?

loop_
_geom_bond_atom_site_label_1
_geom_bond_atom_site_label_2
_geom_bond_site_symmetry_2
_geom_bond_distance
_geom_bond_publ_flag
P1 O1 . 1.461(2) ?
P1 O2 . 1.491(2) ?
P1 O3 . 1.591(2) ?
P1 O4 . 1.6075(19) ?
P2 O6 . 1.480(2) ?
P2 O5 . 1.4830(19) ?
P2 O7 . 1.5931(19) ?
P2 O4 . 1.594(2) ?
P3 O8 . 1.465(2) ?
P3 O9 . 1.483(2) ?
P3 O3 . 1.590(2) ?
P3 O7 2_556 1.6035(19) ?
O7 P3 2_556 1.6035(19) ?
O10 H110 . 0.862(10) ?
O10 H210 . 0.863(10) ?
O10 H310 . 0.864(10) ?
N1 C1 . 1.470(3) ?
N1 H1A . 0.8900 ?
N1 H1B . 0.8900 ?
N1 H1C . 0.8900 ?
N2 C8 . 1.489(3) ?
N2 H2A . 0.8900 ?
N2 H2B . 0.8900 ?
N2 H2C . 0.8900 ?
C1 C6 . 1.370(4) ?
C1 C2 . 1.390(4) ?
C2 C3 . 1.395(4) ?
C2 C7 . 1.504(4) ?
C3 C4 . 1.374(4) ?
C3 H3 . 0.9300 ?
C4 C5 . 1.367(5) ?
C4 H4 . 0.9300 ?
C5 C6 . 1.383(4) ?
C5 H5 . 0.9300 ?
C6 H6 . 0.9300 ?
C7 H7A . 0.9600 ?
C7 H7B . 0.9600 ?
C7 H7C . 0.9600 ?
C8 C9 . 1.378(4) ?
C8 C13 . 1.388(4) ?
C9 C10 . 1.393(4) ?
C9 C14 . 1.496(4) ?
C10 C11 . 1.367(5) ?
C10 H10 . 0.9300 ?
C11 C12 . 1.369(5) ?
C11 H11 . 0.9300 ?
C12 C13 . 1.375(5) ?
C12 H12 . 0.9300 ?
C13 H13 . 0.9300 ?
C14 H14A . 0.9600 ?
C14 H14B . 0.9600 ?
C14 H14C . 0.9600 ?

loop_
_geom_hbond_atom_site_label_D
_geom_hbond_atom_site_label_H
_geom_hbond_atom_site_label_A
_geom_hbond_site_symmetry_A
_geom_hbond_distance_DH
_geom_hbond_distance_HA
_geom_hbond_distance_DA
_geom_hbond_angle_DHA
O10 H110 O9 . 0.862(10) 1.616(12) 2.469(3) 170(3)
O10 H210 O2 2_656 0.863(10) 1.688(10) 2.550(3) 177(3)
O10 H310 O6 1_665 0.864(10) 1.668(12) 2.524(3) 171(3)
N1 H1A O8 1_655 0.89 1.86 2.753(3) 177.3
N1 H1B O2 2_656 0.89 1.98 2.853(3) 168.0
N1 H1C O5 1_655 0.89 1.92 2.800(3) 168.7
N2 H2A O6 2_556 0.89 2.35 3.085(4) 139.7
N2 H2B O5 1_665 0.89 2.02 2.904(3) 176.2
N2 H2C O1 1_565 0.89 1.83 2.710(3) 169.9
